data_1561919
loop_
_publ_author_name
'Schneemeyer, L.F.'
'Siegrist, T.'
'Besara, T.'
'Lundberg, M.'
'Sun, J.'
'Singh, D.J.'

_publ_section_title
;
 A family of rare earth molybdenum bronzes: Oxides consisting of periodic
 arrays of interacting magnetic units
;
_journal_name_full 'Journal of Solid State Chemistry'
_journal_page_first 178
_journal_page_last 185
_journal_paper_doi 10.1016/j.jssc.2015.03.028
_journal_volume 227
_journal_year 2015
_chemical_absolute_configuration .
_chemical_formula_moiety 'Mo16 O44 Pr1'
_chemical_formula_sum 'Mo16 O44 Pr'
_chemical_formula_weight 2379.11
_space_group_IT_number 148
_space_group_name_Hall '-R 3'
_space_group_name_H-M_alt 'R -3 :H'
_symmetry_cell_setting trigonal
_symmetry_space_group_name_H-M 'R -3 :H'
_atom_sites_solution_hydrogens difmap
_atom_sites_solution_primary heavy
_cell_angle_alpha 90
_cell_angle_beta 90
_cell_angle_gamma 120
_cell_formula_units_Z 3
_cell_length_a 10.7597(7)
_cell_length_b 10.7597(7)
_cell_length_c 27.517(2)
_cell_measurement_reflns_used 0
_cell_measurement_temperature 293
_cell_measurement_theta_max 0
_cell_measurement_theta_min 0
_cell_volume 2758.9(3)
_computing_cell_refinement 'CrysAlis, (Oxford Diffraction, 2002)'
_computing_data_collection 'Xcalibur, (Oxford Diffraction, 2002)'
_computing_data_reduction 'CrysAlis, (Oxford Diffraction, 2002)'
_computing_molecular_graphics 'CAMERON (Watkin et al., 1996)'
_computing_publication_material 'CRYSTALS (Betteridge et al., 2003)'
_computing_structure_refinement 'CRYSTALS (Betteridge et al., 2003)'
_computing_structure_solution 'CRYSTALS (Betteridge et al., 2003)'
_diffrn_ambient_temperature 293
_diffrn_measured_fraction_theta_full 0.817
_diffrn_measured_fraction_theta_max 0.586
_diffrn_measurement_device Area
_diffrn_measurement_device_type 'Oxford Diffraction XCALIBUR'
_diffrn_measurement_method '\f & \w scans'
_diffrn_radiation_monochromator graphite
_diffrn_radiation_type 'Mo K\a'
_diffrn_radiation_wavelength 0.71073
_diffrn_reflns_av_R_equivalents 0.108
_diffrn_reflns_limit_h_max 12
_diffrn_reflns_limit_h_min -25
_diffrn_reflns_limit_k_max 25
_diffrn_reflns_limit_k_min 0
_diffrn_reflns_limit_l_max 63
_diffrn_reflns_limit_l_min 0
_diffrn_reflns_number 5407
_diffrn_reflns_theta_full 25.087
_diffrn_reflns_theta_max 59.731
_diffrn_reflns_theta_min 3.681
_diffrn_standards_interval_count .
_diffrn_standards_interval_time .
_diffrn_standards_number 0
_exptl_absorpt_coefficient_mu 6.669
_exptl_absorpt_correction_T_max 0.72
_exptl_absorpt_correction_T_min 0.64
_exptl_absorpt_correction_type analytical
_exptl_absorpt_process_details
; 
 Analytical Absorption (De Meulenaer & Tompa, 1965) 
;
_exptl_crystal_density_diffrn 4.296
_exptl_crystal_density_method 'not measured'
_exptl_crystal_F_000 3249.000
_exptl_crystal_size_max 0.089
_exptl_crystal_size_mid 0.066
_exptl_crystal_size_min 0.049
_refine_diff_density_max 2.11
_refine_diff_density_min -3.05
_refine_ls_extinction_method None
_refine_ls_goodness_of_fit_ref 1.0872
_refine_ls_hydrogen_treatment noref
_refine_ls_matrix_type full
_refine_ls_number_parameters 94
_refine_ls_number_reflns 1801
_refine_ls_number_restraints 0
_refine_ls_R_factor_all 0.2083
_refine_ls_R_factor_gt 0.0768
_refine_ls_shift/su_max 0.0007486
_refine_ls_shift/su_mean 0.0000293
_refine_ls_structure_factor_coef F
_refine_ls_weighting_details
;
 Method, part 1, Chebychev polynomial, (Watkin, 1994, Prince, 1982) 
 [weight] = 1.0/[A~0~*T~0~(x)+A~1~*T~1~(x) ... +A~n-1~]*T~n-1~(x)] 
 where A~i~ are the Chebychev coefficients listed below and x= Fcalc/Fmax 
 Method = Robust Weighting (Prince, 1982) 
 W = [weight] * [1-(deltaF/6*sigmaF)^2^]^2^ 
 A~i~ are: 
 2.03 -4.71 0.561 
;
_refine_ls_weighting_scheme calc
_refine_ls_wR_factor_all 0.0397
_refine_ls_wR_factor_gt 0.0160
_refine_ls_wR_factor_ref 0.0160
_reflns_limit_h_max 12
_reflns_limit_h_min -25
_reflns_limit_k_max 25
_reflns_limit_k_min 0
_reflns_limit_l_max 63
_reflns_limit_l_min 0
_reflns_number_gt 1801
_reflns_number_total 5407
_reflns_threshold_expression I>2.0\s(I)
_oxford_diffrn_Wilson_B_factor 0.14
_oxford_diffrn_Wilson_scale 216.39
_oxford_refine_ls_r_factor_ref 0.0768
_oxford_refine_ls_scale 0.09678(16)
_oxford_reflns_number_all 3451
_oxford_reflns_threshold_expression_ref I>2.0\s(I)
_cod_data_source_file JSSC-2015-227-178.cif
_cod_data_source_block PrMo16O44
_cod_depositor_comments
;
The following automatic conversions were performed:

data item '_atom_sites_solution_primary' value 'Heavy' was changed to
'heavy' in accordance with the built-in table derived from the CIF
Core dictionary named 'cif_core.dic' version 2.4.5 last updated on
2014-11-21.

Automatic conversion script
Id: cif_fix_values 8369 2020-08-20 11:38:08Z andrius 
;
_cod_original_cell_volume 2758.9(4)
_cod_original_sg_symbol_H-M 'R -3 '
_cod_original_formula_sum 'Mo16 O44 Pr1'
_cod_database_code 1561919

loop_
_symmetry_equiv_pos_as_xyz
x,y,z
-x,-y,-z
x+1/3,y+2/3,z+2/3
-x+1/3,-y+2/3,-z+2/3
x+2/3,y+1/3,z+1/3
-x+2/3,-y+1/3,-z+1/3
-y,x-y,z
y,-x+y,-z
-y+1/3,x-y+2/3,z+2/3
y+1/3,-x+y+2/3,-z+2/3
-y+2/3,x-y+1/3,z+1/3
y+2/3,-x+y+1/3,-z+1/3
-x+y,-x,z
x-y,x,-z
-x+y+1/3,-x+2/3,z+2/3
x-y+1/3,x+2/3,-z+2/3
-x+y+2/3,-x+1/3,z+1/3
x-y+2/3,x+1/3,-z+1/3

loop_
_atom_site_label
_atom_site_type_symbol
_atom_site_fract_x
_atom_site_fract_y
_atom_site_fract_z
_atom_site_U_iso_or_equiv
_atom_site_occupancy
_atom_site_adp_type
_atom_site_refinement_flags_posn
_atom_site_refinement_flags_adp
_atom_site_refinement_flags_occupancy
_atom_site_disorder_assembly
_atom_site_disorder_group
_atom_site_attached_hydrogens
Pr1 Pr 0.0000 0.0000 0.0000 0.0098 1.0000 Uani S T . . . .
Mo2 Mo 0.0000 0.0000 0.38280(3) 0.0086 1.0000 Uani S T . . . .
Mo3 Mo 0.0000 0.0000 0.14754(3) 0.0093 1.0000 Uani S T . . . .
Mo4 Mo 0.01605(5) 0.46220(5) 0.12739(2) 0.0089 1.0000 Uani . . . . . .
Mo5 Mo 0.38902(5) 0.21882(5) 0.047977(18) 0.0095 1.0000 Uani . . . . . .
O6 O 0.3469(5) 0.0667(5) 0.08427(16) 0.0153 1.0000 Uani . . . . . .
O7 O 0.0000 0.0000 0.0844(3) 0.0198 1.0000 Uani S T . . . .
O8 O 0.1127(5) 0.3960(5) 0.16575(15) 0.0112 1.0000 Uani . . . . . .
O9 O 0.2288(5) 0.2039(5) 0.02741(17) 0.0155 1.0000 Uani . . . . . .
O10 O 0.1691(6) 0.1012(6) 0.33460(17) 0.0158 1.0000 Uani . . . . . .
O11 O 0.0590(5) 0.1630(5) 0.41979(16) 0.0112 1.0000 Uani . . . . . .
O12 O 0.1496(5) 0.1600(5) 0.16803(18) 0.0137 1.0000 Uani . . . . . .
O13 O 0.0428(6) 0.2242(6) 0.24909(18) 0.0178 1.0000 Uani . . . . . .

loop_
_atom_site_aniso_label
_atom_site_aniso_U_11
_atom_site_aniso_U_22
_atom_site_aniso_U_33
_atom_site_aniso_U_23
_atom_site_aniso_U_13
_atom_site_aniso_U_12
Pr1 0.0097(2) 0.0097(2) 0.0100(4) 0.0000 0.0000 0.00486(11)
Mo2 0.0078(2) 0.0078(2) 0.0101(4) 0.0000 0.0000 0.00390(11)
Mo3 0.0088(2) 0.0088(2) 0.0104(4) 0.0000 0.0000 0.00441(12)
Mo4 0.0065(2) 0.0072(2) 0.0123(2) -0.0006(2) -0.0006(2) 0.0030(2)
Mo5 0.0073(2) 0.0078(2) 0.0130(2) 0.0000(2) 0.00027(19) 0.0036(2)
O6 0.012(2) 0.014(2) 0.021(2) -0.0020(19) -0.0038(18) 0.0074(19)
O7 0.023(3) 0.023(3) 0.013(4) 0.0000 0.0000 0.0115(13)
O8 0.0118(19) 0.017(2) 0.0082(18) -0.0025(17) -0.0023(16) 0.0099(19)
O9 0.0061(18) 0.016(2) 0.021(2) -0.0035(17) -0.0043(16) 0.0032(16)
O10 0.016(2) 0.019(2) 0.017(2) 0.0010(18) -0.0010(18) 0.012(2)
O11 0.0099(19) 0.012(2) 0.015(2) -0.0087(17) -0.0050(15) 0.0083(17)
O12 0.0093(18) 0.0079(18) 0.025(2) -0.0096(17) -0.0099(17) 0.0052(15)
O13 0.026(3) 0.014(2) 0.0148(19) 0.0024(17) 0.0059(19) 0.011(2)

loop_
_atom_type_symbol
_atom_type_scat_dispersion_real
_atom_type_scat_dispersion_imag
_atom_type_scat_Cromer_Mann_a1
_atom_type_scat_Cromer_Mann_b1
_atom_type_scat_Cromer_Mann_a2
_atom_type_scat_Cromer_Mann_b2
_atom_type_scat_Cromer_Mann_a3
_atom_type_scat_Cromer_Mann_b3
_atom_type_scat_Cromer_Mann_a4
_atom_type_scat_Cromer_Mann_b4
_atom_type_scat_Cromer_Mann_c
_atom_type_scat_source
O 0.0106 0.0060 3.0485 13.2771 2.2868 5.7011 1.5463 0.3239 0.8670 32.9089 0.2508 'International Tables Vol C 4.2.6.8 and 6.1.1.4'
Mo -1.6832 0.6857 3.7025 0.2772 17.2356 1.0958 12.8876 11.0040 3.7429 61.6584 4.3875 'International Tables Vol C 4.2.6.8 and 6.1.1.4'
Pr -0.2180 2.8214 22.0440 2.7739 19.6697 0.2221 12.3856 16.7669 2.8243 143.6440 2.0583 'International Tables Vol C 4.2.6.8 and 6.1.1.4'

loop_
_geom_angle_atom_site_label_1
_geom_angle_site_symmetry_1
_geom_angle_atom_site_label_2
_geom_angle_site_symmetry_2
_geom_angle_atom_site_label_3
_geom_angle_site_symmetry_3
_geom_angle
_geom_angle_publ_flag
O9 14_555 Pr1 . O9 8_555 111.03(10) yes
O9 14_555 Pr1 . O9 2_555 111.03(10) yes
O9 8_555 Pr1 . O9 2_555 111.03(10) yes
O9 14_555 Pr1 . O9 7_555 68.97(10) yes
O9 8_555 Pr1 . O9 7_555 179.995 yes
O9 2_555 Pr1 . O9 7_555 68.97(10) yes
O9 14_555 Pr1 . O9 13_555 179.995 yes
O9 8_555 Pr1 . O9 13_555 68.97(10) yes
O9 2_555 Pr1 . O9 13_555 68.97(10) yes
O9 7_555 Pr1 . O9 13_555 111.03(10) yes
O9 14_555 Pr1 . O7 14_555 72.13(11) yes
O9 8_555 Pr1 . O7 14_555 72.13(11) yes
O9 2_555 Pr1 . O7 14_555 72.13(11) yes
O9 7_555 Pr1 . O7 14_555 107.87(11) yes
O9 13_555 Pr1 . O7 14_555 107.87(11) yes
O9 14_555 Pr1 . O7 . 107.87(11) yes
O9 8_555 Pr1 . O7 . 107.87(11) yes
O9 2_555 Pr1 . O7 . 107.87(11) yes
O9 7_555 Pr1 . O7 . 72.13(11) yes
O9 13_555 Pr1 . O7 . 72.13(11) yes
O9 14_555 Pr1 . O9 . 68.97(10) yes
O9 8_555 Pr1 . O9 . 68.97(10) yes
O9 2_555 Pr1 . O9 . 179.995 yes
O9 7_555 Pr1 . O9 . 111.03(10) yes
O9 13_555 Pr1 . O9 . 111.03(10) yes
O7 14_555 Pr1 . O7 . 179.995 yes
O7 14_555 Pr1 . O9 . 107.87(11) yes
O7 . Pr1 . O9 . 72.13(11) yes
O10 7_555 Mo2 . O10 13_555 83.3(2) yes
O10 7_555 Mo2 . O11 7_555 93.4(2) yes
O10 13_555 Mo2 . O11 7_555 90.55(19) yes
O10 7_555 Mo2 . O11 13_555 173.3(2) yes
O10 13_555 Mo2 . O11 13_555 93.4(2) yes
O11 7_555 Mo2 . O11 13_555 92.5(2) yes
O10 7_555 Mo2 . O10 . 83.3(2) yes
O10 13_555 Mo2 . O10 . 83.3(2) yes
O11 7_555 Mo2 . O10 . 173.3(2) yes
O11 13_555 Mo2 . O10 . 90.55(19) yes
O10 7_555 Mo2 . O11 . 90.55(19) yes
O10 13_555 Mo2 . O11 . 173.3(2) yes
O11 7_555 Mo2 . O11 . 92.5(2) yes
O11 13_555 Mo2 . O11 . 92.5(2) yes
O10 . Mo2 . O11 . 93.4(2) yes
O12 7_555 Mo3 . O12 13_555 110.26(16) yes
O12 7_555 Mo3 . O7 . 108.68(17) yes
O12 13_555 Mo3 . O7 . 108.68(17) yes
O12 7_555 Mo3 . O12 . 110.26(16) yes
O12 13_555 Mo3 . O12 . 110.26(16) yes
O7 . Mo3 . O12 . 108.68(17) yes
O13 12_455 Mo4 . O6 7_555 84.2(2) yes
O13 12_455 Mo4 . O12 12_455 83.3(2) yes
O6 7_555 Mo4 . O12 12_455 83.16(19) yes
O13 12_455 Mo4 . O8 12_455 91.1(2) yes
O6 7_555 Mo4 . O8 12_455 171.77(19) yes
O12 12_455 Mo4 . O8 12_455 89.6(2) yes
O13 12_455 Mo4 . O11 9_554 90.4(2) yes
O6 7_555 Mo4 . O11 9_554 92.28(19) yes
O12 12_455 Mo4 . O11 9_554 172.5(2) yes
O8 12_455 Mo4 . O11 9_554 94.5(2) yes
O13 12_455 Mo4 . O8 . 174.2(2) yes
O6 7_555 Mo4 . O8 . 91.24(19) yes
O12 12_455 Mo4 . O8 . 92.60(19) yes
O8 12_455 Mo4 . O8 . 93.0(2) yes
O11 9_554 Mo4 . O8 . 93.4(2) yes
O13 18_555 Mo5 . O10 6_555 108.0(2) yes
O13 18_555 Mo5 . O6 . 108.7(2) yes
O10 6_555 Mo5 . O6 . 111.4(2) yes
O13 18_555 Mo5 . O9 . 110.3(2) yes
O10 6_555 Mo5 . O9 . 110.2(2) yes
O6 . Mo5 . O9 . 108.3(2) yes
Mo4 13_555 O6 . Mo5 . 140.4(3) yes
Pr1 . O7 . Mo3 . 179.993 yes
Mo4 . O8 . Mo4 18_555 174.1(3) yes
Pr1 . O9 . Mo5 . 133.2(3) yes
Mo2 . O10 . Mo5 6_555 156.5(3) yes
Mo2 . O11 . Mo4 17_455 175.8(3) yes
Mo4 18_555 O12 . Mo3 . 146.4(3) yes
Mo4 18_555 O13 . Mo5 12_455 163.0(3) yes

loop_
_geom_bond_atom_site_label_1
_geom_bond_site_symmetry_1
_geom_bond_atom_site_label_2
_geom_bond_site_symmetry_2
_geom_bond_distance
_geom_bond_publ_flag
Pr1 . O9 14_555 2.458(5) yes
Pr1 . O9 8_555 2.458(5) yes
Pr1 . O9 2_555 2.458(5) yes
Pr1 . O9 7_555 2.458(5) yes
Pr1 . O9 13_555 2.458(5) yes
Pr1 . O7 14_555 2.323(7) yes
Pr1 . O7 . 2.323(7) yes
Pr1 . O9 . 2.458(5) yes
Mo2 . O10 7_555 2.067(5) yes
Mo2 . O10 13_555 2.067(5) yes
Mo2 . O11 7_555 1.845(4) yes
Mo2 . O11 13_555 1.845(4) yes
Mo2 . O10 . 2.067(5) yes
Mo2 . O11 . 1.845(4) yes
Mo3 . O12 7_555 1.761(4) yes
Mo3 . O12 13_555 1.761(4) yes
Mo3 . O7 . 1.737(7) yes
Mo3 . O12 . 1.761(4) yes
Mo4 . O13 12_455 2.075(5) yes
Mo4 . O6 7_555 2.072(5) yes
Mo4 . O12 12_455 2.066(5) yes
Mo4 . O8 12_455 1.845(4) yes
Mo4 . O11 9_554 1.843(4) yes
Mo4 . O8 . 1.855(4) yes
Mo5 . O13 18_555 1.783(5) yes
Mo5 . O10 6_555 1.748(5) yes
Mo5 . O6 . 1.772(5) yes
Mo5 . O9 . 1.744(5) yes

loop_
_oxford_twin_element_scale_factors
0.0440(12)
0.9560(12)
